data_4023514
loop_
_publ_author_name
'Ina Bolz'
'Chulsoon Moon'
'Volker Enkelmann'
'Gunther Brunklaus'
'Stefan Spange'

_publ_contact_author_address
; Max-Planck-Institute for Polymer Research 
 Ackermannweg 10
 D_55128 Mainz 
 Germany 
;
_publ_contact_author_email ve@mpip-mainz.mpg.de
_publ_contact_author_fax 'Int+6131 379100'
_publ_contact_author_name 'Volker Enkelmann'
_publ_contact_author_phone 'Int+6131 379133'
_publ_section_title
;
 Probing Molecular Recognition in the Solid-State by Use
 of an Enolizable Chromophoric Barbituric Acid
;
_journal_name_full 'Journal of Organic Chemistry'
_journal_page_first 4783
_journal_page_last 4793
_journal_paper_doi 10.1021/jo800598z
_journal_volume 73
_journal_year 2008
_chemical_formula_moiety 'C29.60 H35.20 N6.40 O5.60'
_chemical_formula_sum 'C29.6 H35.2 N6.4 O5.6'
_chemical_formula_weight 570.24
_space_group_IT_number 14
_symmetry_cell_setting monoclinic
_symmetry_space_group_name_Hall '-P 2yn'
_symmetry_space_group_name_H-M 'P 1 21/n 1'
_atom_sites_solution_hydrogens geom
_atom_sites_solution_primary direct
_audit_creation_date 08-01-28
_audit_creation_method CRYSTALS_ver_12.39
_cell_angle_alpha 90
_cell_angle_beta 97.3302(13)
_cell_angle_gamma 90
_cell_formula_units_Z 5
_cell_length_a 8.9840(5)
_cell_length_b 17.4356(7)
_cell_length_c 23.5112(8)
_cell_measurement_reflns_used 0
_cell_measurement_temperature 120
_cell_measurement_theta_max 0
_cell_measurement_theta_min 0
_cell_volume 3652.7(3)
_computing_cell_refinement 'Denzo/Scalepack (Otwinowski & Minor, 1996)'
_computing_data_collection 'COLLECT (Nonius BV, 1997)'
_computing_data_reduction 'Denzo/Scalepack (Otwinowski & Minor, 1996)'
_computing_molecular_graphics 'CAMERON (Watkin et al 1996)'
_computing_publication_material 'CRYSTALS (Betteridge et al 2003)'
_computing_structure_refinement 'CRYSTALS (Betteridge et al 2003)'
_computing_structure_solution 'SHELXS 86 (Sheldrick, 1986)'
_diffrn_ambient_temperature 120
_diffrn_measured_fraction_theta_full 0.993
_diffrn_measured_fraction_theta_max 0.968
_diffrn_measurement_device_type 'Nonius Kappa CCD'
_diffrn_measurement_method '\f & \w scans'
_diffrn_radiation_monochromator graphite
_diffrn_radiation_type 'Mo K\a'
_diffrn_radiation_wavelength 0.71073
_diffrn_reflns_av_R_equivalents 0.066
_diffrn_reflns_limit_h_max 12
_diffrn_reflns_limit_h_min -12
_diffrn_reflns_limit_k_max 23
_diffrn_reflns_limit_k_min -22
_diffrn_reflns_limit_l_max 32
_diffrn_reflns_limit_l_min -32
_diffrn_reflns_number 51851
_diffrn_reflns_theta_full 25.227
_diffrn_reflns_theta_max 28.997
_diffrn_reflns_theta_min 4.005
_diffrn_standards_number 0
_exptl_absorpt_coefficient_mu 0.092
_exptl_absorpt_correction_T_max 0.98
_exptl_absorpt_correction_T_min 0.54
_exptl_absorpt_correction_type multi-scan
_exptl_absorpt_process_details 'SORTAV (Blessing)'
_exptl_crystal_colour orange
_exptl_crystal_density_diffrn 1.296
_exptl_crystal_description needle
_exptl_crystal_F_000 1512
_exptl_crystal_size_max 0.52
_exptl_crystal_size_mid 0.31
_exptl_crystal_size_min 0.25
_refine_diff_density_max 0.37
_refine_diff_density_min -0.34
_refine_ls_extinction_method None
_refine_ls_goodness_of_fit_ref 1.1834
_refine_ls_hydrogen_treatment constr
_refine_ls_matrix_type full
_refine_ls_number_parameters 469
_refine_ls_number_reflns 3647
_refine_ls_number_restraints 0
_refine_ls_R_factor_all 0.1522
_refine_ls_R_factor_gt 0.0559
_refine_ls_shift/su_max 0.000568
_refine_ls_structure_factor_coef F
_refine_ls_weighting_details
;
 Method, part 1, Chebychev polynomial, (Watkin, 1994, Prince, 1982) 
 [weight] = 1.0/[A~0~*T~0~(x)+A~1~*T~1~(x) ... +A~n-1~]*T~n-1~(x)] 
 where A~i~ are the Chebychev coefficients listed below and x= Fcalc/Fmax 
 Method = Robust Weighting (Prince, 1982) 
 W = [weight] * [1-(deltaF/6*sigmaF)^2^]^2^ 
 A~i~ are: 
 3.55 -7.24 1.79 
;
_refine_ls_weighting_scheme calc
_refine_ls_wR_factor_all 0.0263
_refine_ls_wR_factor_gt 0.0147
_refine_ls_wR_factor_ref 0.0147
_reflns_limit_h_max 12
_reflns_limit_h_min -12
_reflns_limit_k_max 23
_reflns_limit_k_min 0
_reflns_limit_l_max 32
_reflns_limit_l_min 0
_reflns_number_gt 3647
_reflns_number_total 9399
_reflns_threshold_expression I>3.00u(I)
_cod_data_source_file jo800598z-File001.cif
_cod_data_source_block CRYSTALS_cif
_cod_depositor_comments
;
The following automatic conversions were performed:
'_symmetry_cell_setting' value 'Monoclinic' changed to 'monoclinic'
according to '/home/saulius/struct/CIF-dictionaries/cif_core.dic'
dictionary named 'cif_core.dic' version 2.4.1 from 2010-06-29.

Automatic conversion script
Id: cif_fix_enum 1527 2010-12-29 10:47:43Z saulius 
;
_cod_original_sg_symbol_H-M 'P 1 21/n 1 '
_cod_original_formula_sum 'C29.60 H35.20 N6.40 O5.60'
_cod_database_code 4023514

loop_
_symmetry_equiv_pos_as_xyz
x,y,z
-x,-y,-z
-x+1/2,y+1/2,-z+1/2
x+1/2,-y+1/2,z+1/2

loop_
_atom_site_label
_atom_site_type_symbol
_atom_site_fract_x
_atom_site_fract_y
_atom_site_fract_z
_atom_site_U_iso_or_equiv
_atom_site_occupancy
_atom_site_adp_type
_atom_site_refinement_flags_posn
_atom_site_refinement_flags_adp
_atom_site_refinement_flags_occupancy
_atom_site_disorder_assembly
_atom_site_disorder_group
_atom_site_attached_hydrogens
O1 O 0.73140(16) 0.66328(9) 0.05842(7) 0.0299 1.0000 Uani . . . . . .
O2 O 0.95461(16) 0.50340(9) 0.19372(7) 0.0282 1.0000 Uani . . . . . .
O3 O 0.45859(17) 0.59362(9) 0.20068(6) 0.0267 1.0000 Uani . . . . . .
O4 O 0.5957(3) 0.3736(2) 0.43836(12) 0.1226 1.0000 Uani . . . . . .
O5 O 0.8332(3) 0.39751(13) 0.45766(8) 0.0637 1.0000 Uani . . . . . .
O21 O 1.38532(18) 0.38197(10) 0.14071(8) 0.0431 1.0000 Uani . . . . . .
O22 O 1.09834(17) 0.71192(10) -0.07225(8) 0.0365 1.0000 Uani . . . . . .
N1 N 0.83487(19) 0.58237(11) 0.12773(8) 0.0230 1.0000 Uani . . . . . .
N2 N 0.59267(19) 0.62519(10) 0.12856(8) 0.0224 1.0000 Uani . . . . . .
N3 N 0.7138(3) 0.40104(17) 0.42540(11) 0.0628 1.0000 Uani . . . . . .
N21 N 1.10190(18) 0.55565(10) 0.06244(8) 0.0209 1.0000 Uani . . . . . .
N22 N 1.18432(19) 0.46392(10) 0.12990(8) 0.0247 1.0000 Uani . . . . . .
N23 N 0.9997(2) 0.64835(11) -0.00047(8) 0.0228 1.0000 Uani . . . . . .
N31 N 1.39447(19) 0.80584(10) -0.09750(7) 0.0207 1.0000 Uani . . . . . .
N32 N 1.2548(2) 0.74003(10) -0.18693(8) 0.0214 1.0000 Uani . . . . . .
C1 C 0.7205(2) 0.62624(14) 0.10256(10) 0.0241 1.0000 Uani . . . . . .
C2 C 0.8384(2) 0.54105(13) 0.17891(9) 0.0196 1.0000 Uani . . . . . .
C3 C 0.7083(2) 0.54585(12) 0.20756(9) 0.0189 1.0000 Uani . . . . . .
C4 C 0.5799(2) 0.58667(12) 0.18123(9) 0.0204 1.0000 Uani . . . . . .
C5 C 0.7084(2) 0.50847(12) 0.26318(9) 0.0210 1.0000 Uani . . . . . .
C6 C 0.5754(2) 0.48250(13) 0.28290(10) 0.0276 1.0000 Uani . . . . . .
C7 C 0.5760(3) 0.44722(15) 0.33536(10) 0.0374 1.0000 Uani . . . . . .
C8 C 0.7110(3) 0.43707(14) 0.36965(11) 0.0344 1.0000 Uani . . . . . .
C9 C 0.8446(3) 0.46089(14) 0.35262(10) 0.0313 1.0000 Uani . . . . . .
C10 C 0.8441(2) 0.49613(13) 0.29998(9) 0.0260 1.0000 Uani . . . . . .
C11 C 0.4579(2) 0.66348(14) 0.09908(9) 0.0242 1.0000 Uani . . . . . .
C12 C 0.4457(2) 0.74701(14) 0.11387(10) 0.0299 1.0000 Uani . . . . . .
C13 C 0.2939(3) 0.78063(14) 0.08732(11) 0.0337 1.0000 Uani . . . . . .
C14 C 0.2813(3) 0.86663(16) 0.09522(13) 0.0601 1.0000 Uani . . . . . .
C21 C 1.2006(2) 0.49847(13) 0.07726(10) 0.0234 1.0000 Uani . . . . . .
C22 C 1.3072(3) 0.47480(13) 0.04236(11) 0.0285 1.0000 Uani . . . . . .
C23 C 1.3082(2) 0.51166(13) -0.00895(10) 0.0268 1.0000 Uani . . . . . .
C24 C 1.2100(2) 0.57054(13) -0.02564(10) 0.0252 1.0000 Uani . . . . . .
C25 C 1.1076(2) 0.59035(13) 0.01169(9) 0.0207 1.0000 Uani . . . . . .
C26 C 1.2750(3) 0.40917(13) 0.15829(11) 0.0293 1.0000 Uani . . . . . .
C27 C 1.2257(3) 0.38376(15) 0.21453(10) 0.0371 1.0000 Uani . . . . . .
C28 C 0.9987(2) 0.70321(13) -0.04201(10) 0.0244 1.0000 Uani . . . . . .
C29 C 0.8624(3) 0.75378(15) -0.04905(11) 0.0348 1.0000 Uani . . . . . .
C31 C 1.4924(2) 0.81200(12) -0.19127(10) 0.0215 1.0000 Uani . . . . . .
C32 C 1.5046(2) 0.83655(14) -0.13292(9) 0.0214 1.0000 Uani . . . . . .
C33 C 1.6157(2) 0.88489(13) -0.11007(10) 0.0264 1.0000 Uani . . . . . .
C34 C 1.7233(3) 0.91152(14) -0.14420(11) 0.0321 1.0000 Uani . . . . . .
C35 C 1.7193(2) 0.88798(13) -0.19919(11) 0.0309 1.0000 Uani . . . . . .
C36 C 1.6062(2) 0.83757(14) -0.22457(10) 0.0261 1.0000 Uani . . . . . .
C37 C 1.6026(3) 0.81347(14) -0.28211(10) 0.0319 1.0000 Uani . . . . . .
C38 C 1.4904(3) 0.76671(15) -0.30688(11) 0.0353 1.0000 Uani . . . . . .
C39 C 1.3761(3) 0.74230(15) -0.27511(10) 0.0309 1.0000 Uani . . . . . .
C40 C 1.3772(2) 0.76399(12) -0.21974(10) 0.0223 1.0000 Uani . . . . . .
C41 C 1.4639(2) 0.74960(14) -0.05433(10) 0.0250 1.0000 Uani . . . . . .
C42 C 1.3110(3) 0.86543(13) -0.07080(11) 0.0317 1.0000 Uani . . . . . .
C43 C 1.2349(3) 0.65580(14) -0.18596(10) 0.0323 1.0000 Uani . . . . . .
C44 C 1.1122(2) 0.78042(15) -0.20636(11) 0.0324 1.0000 Uani . . . . . .
H61 H 0.4828 0.4901 0.2592 0.0364 1.0000 Uiso R . . . . .
H71 H 0.4856 0.4294 0.3478 0.0444 1.0000 Uiso R . . . . .
H91 H 0.9360 0.4531 0.3771 0.0398 1.0000 Uiso R . . . . .
H101 H 0.9361 0.5126 0.2881 0.0330 1.0000 Uiso R . . . . .
H111 H 0.4605 0.6594 0.0589 0.0305 1.0000 Uiso R . . . . .
H112 H 0.3716 0.6378 0.1090 0.0305 1.0000 Uiso R . . . . .
H121 H 0.5245 0.7745 0.0997 0.0384 1.0000 Uiso R . . . . .
H122 H 0.4546 0.7522 0.1544 0.0384 1.0000 Uiso R . . . . .
H131 H 0.2807 0.7693 0.0475 0.0419 1.0000 Uiso R . . . . .
H132 H 0.2164 0.7569 0.1050 0.0419 1.0000 Uiso R . . . . .
H141 H 0.1860 0.8844 0.0781 0.0744 1.0000 Uiso R . . . . .
H142 H 0.3580 0.8909 0.0775 0.0744 1.0000 Uiso R . . . . .
H143 H 0.2938 0.8785 0.1350 0.0744 1.0000 Uiso R . . . . .
H221 H 1.3757 0.4345 0.0540 0.0366 1.0000 Uiso R . . . . .
H231 H 1.3786 0.4965 -0.0337 0.0343 1.0000 Uiso R . . . . .
H241 H 1.2108 0.5966 -0.0611 0.0320 1.0000 Uiso R . . . . .
H271 H 1.1379 0.4111 0.2210 0.0479 1.0000 Uiso R . . . . .
H272 H 1.3035 0.3939 0.2449 0.0479 1.0000 Uiso R . . . . .
H273 H 1.2048 0.3303 0.2131 0.0479 1.0000 Uiso R . . . . .
H291 H 0.7967 0.7395 -0.0223 0.0434 1.0000 Uiso R . . . . .
H292 H 0.8922 0.8057 -0.0428 0.0434 1.0000 Uiso R . . . . .
H293 H 0.8122 0.7482 -0.0869 0.0434 1.0000 Uiso R . . . . .
H331 H 1.6197 0.9005 -0.0712 0.0332 1.0000 Uiso R . . . . .
H341 H 1.7996 0.9459 -0.1284 0.0397 1.0000 Uiso R . . . . .
H351 H 1.7940 0.9056 -0.2212 0.0376 1.0000 Uiso R . . . . .
H371 H 1.6790 0.8301 -0.3038 0.0422 1.0000 Uiso R . . . . .
H381 H 1.4902 0.7504 -0.3454 0.0437 1.0000 Uiso R . . . . .
H391 H 1.2968 0.7109 -0.2926 0.0424 1.0000 Uiso R . . . . .
H411 H 1.3895 0.7310 -0.0325 0.0329 1.0000 Uiso R . . . . .
H412 H 1.5413 0.7741 -0.0296 0.0329 1.0000 Uiso R . . . . .
H413 H 1.5048 0.7080 -0.0733 0.0329 1.0000 Uiso R . . . . .
H421 H 1.2418 0.8424 -0.0486 0.0401 1.0000 Uiso R . . . . .
H422 H 1.3801 0.8960 -0.0467 0.0401 1.0000 Uiso R . . . . .
H423 H 1.2581 0.8967 -0.0997 0.0401 1.0000 Uiso R . . . . .
H431 H 1.1548 0.6436 -0.1648 0.0431 1.0000 Uiso R . . . . .
H432 H 1.3247 0.6326 -0.1683 0.0431 1.0000 Uiso R . . . . .
H433 H 1.2124 0.6371 -0.2240 0.0431 1.0000 Uiso R . . . . .
H441 H 1.0368 0.7633 -0.1844 0.0401 1.0000 Uiso R . . . . .
H442 H 1.1261 0.8341 -0.2013 0.0401 1.0000 Uiso R . . . . .
H443 H 1.0820 0.7697 -0.2458 0.0401 1.0000 Uiso R . . . . .
H1 H 1.1122 0.4828 0.1533 0.0400 1.0000 Uiso R . . . . .
H2 H 0.9131 0.6533 0.0186 0.0400 1.0000 Uiso R . . . . .
H3 H 0.9219 0.5782 0.1157 0.0400 1.0000 Uiso R . . . . .
H4 H 1.3284 0.7768 -0.1354 0.0400 0.5000 Uiso R . . . . .
H5 H 1.2939 0.7524 -0.1493 0.0400 0.5000 Uiso R . . . . .

loop_
_atom_site_aniso_label
_atom_site_aniso_U_11
_atom_site_aniso_U_22
_atom_site_aniso_U_33
_atom_site_aniso_U_23
_atom_site_aniso_U_13
_atom_site_aniso_U_12
O1 0.0265(9) 0.0363(10) 0.0288(9) 0.0068(8) 0.0114(7) 0.0046(8)
O2 0.0225(8) 0.0309(9) 0.0328(9) 0.0014(8) 0.0089(7) 0.0052(8)
O3 0.0209(8) 0.0358(10) 0.0248(9) 0.0003(8) 0.0086(7) 0.0013(7)
O4 0.0643(16) 0.215(4) 0.093(2) 0.108(2) 0.0265(16) 0.0167(19)
O5 0.0649(15) 0.0873(16) 0.0375(11) 0.0197(12) 0.0009(11) 0.0091(13)
O21 0.0377(10) 0.0483(11) 0.0448(11) 0.0057(9) 0.0112(9) 0.0223(9)
O22 0.0303(9) 0.0397(10) 0.0433(11) 0.0141(9) 0.0197(9) 0.0013(8)
N1 0.0177(9) 0.0296(11) 0.0226(10) -0.0003(9) 0.0063(8) 0.0010(8)
N2 0.0173(9) 0.0282(11) 0.0226(10) 0.0010(9) 0.0056(8) 0.0013(9)
N3 0.0505(16) 0.092(2) 0.0493(17) 0.0321(16) 0.0179(14) 0.0143(16)
N21 0.0146(9) 0.0238(11) 0.0248(11) -0.0023(9) 0.0048(8) -0.0004(8)
N22 0.0188(9) 0.0250(11) 0.0316(11) 0.0010(9) 0.0088(8) 0.0015(9)
N23 0.0138(8) 0.0299(11) 0.0261(10) 0.0014(9) 0.0080(8) 0.0005(9)
N31 0.0175(8) 0.0270(11) 0.0185(10) 0.0027(8) 0.0055(7) 0.0003(8)
N32 0.0210(9) 0.0229(11) 0.0205(11) 0.0016(8) 0.0034(8) 0.0010(8)
C1 0.0238(12) 0.0246(13) 0.0247(13) -0.0028(11) 0.0056(10) -0.0020(10)
C2 0.0187(11) 0.0194(12) 0.0213(12) -0.0077(10) 0.0044(9) -0.0019(10)
C3 0.0221(11) 0.0201(11) 0.0159(11) -0.0048(10) 0.0076(9) 0.0002(10)
C4 0.0203(11) 0.0213(12) 0.0195(12) -0.0024(10) 0.0024(9) -0.0050(10)
C5 0.0221(11) 0.0171(12) 0.0246(12) -0.0026(10) 0.0054(10) 0.0018(10)
C6 0.0279(13) 0.0235(13) 0.0324(14) 0.0067(11) 0.0083(11) 0.0019(10)
C7 0.0310(14) 0.0464(16) 0.0373(16) 0.0167(13) 0.0137(12) 0.0038(13)
C8 0.0428(15) 0.0344(15) 0.0287(13) 0.0130(12) 0.0155(12) 0.0068(12)
C9 0.0348(14) 0.0327(14) 0.0262(13) -0.0012(12) 0.0034(11) 0.0064(11)
C10 0.0272(13) 0.0258(13) 0.0254(12) -0.0074(11) 0.0057(10) -0.0016(11)
C11 0.0201(11) 0.0350(14) 0.0177(11) 0.0046(11) 0.0034(9) 0.0033(10)
C12 0.0241(12) 0.0396(16) 0.0264(13) -0.0039(12) 0.0047(10) 0.0036(11)
C13 0.0259(12) 0.0474(16) 0.0294(15) 0.0055(13) 0.0096(11) 0.0070(12)
C14 0.0485(18) 0.063(2) 0.066(2) -0.0111(17) -0.0046(16) 0.0273(16)
C21 0.0165(10) 0.0233(13) 0.0313(13) -0.0021(11) 0.0055(10) -0.0073(10)
C22 0.0217(11) 0.0249(13) 0.0407(15) -0.0013(12) 0.0104(11) 0.0007(10)
C23 0.0218(12) 0.0299(13) 0.0311(14) -0.0088(12) 0.0125(10) -0.0009(11)
C24 0.0247(12) 0.0283(13) 0.0235(12) -0.0017(11) 0.0071(10) -0.0045(10)
C25 0.0129(10) 0.0243(13) 0.0256(12) -0.0007(10) 0.0059(9) -0.0057(10)
C26 0.0244(12) 0.0272(14) 0.0360(15) 0.0014(12) 0.0021(11) -0.0025(12)
C27 0.0289(13) 0.0371(16) 0.0459(17) 0.0116(13) 0.0070(12) 0.0064(12)
C28 0.0229(12) 0.0258(14) 0.0250(13) -0.0014(11) 0.0047(10) -0.0035(11)
C29 0.0241(11) 0.0421(15) 0.0404(16) 0.0110(13) 0.0122(11) 0.0064(12)
C31 0.0204(11) 0.0218(12) 0.0237(12) 0.0071(10) 0.0081(10) 0.0084(10)
C32 0.0157(10) 0.0251(13) 0.0247(12) 0.0107(11) 0.0071(9) 0.0023(10)
C33 0.0217(12) 0.0317(14) 0.0256(13) 0.0044(11) 0.0026(10) -0.0022(11)
C34 0.0226(12) 0.0320(14) 0.0417(16) 0.0083(13) 0.0042(11) -0.0055(11)
C35 0.0242(12) 0.0306(15) 0.0413(16) 0.0143(12) 0.0163(11) -0.0043(11)
C36 0.0228(12) 0.0274(14) 0.0305(13) 0.0113(11) 0.0124(11) 0.0103(11)
C37 0.0358(14) 0.0335(15) 0.0301(15) 0.0123(12) 0.0181(11) 0.0121(13)
C38 0.0435(16) 0.0427(17) 0.0223(14) 0.0045(13) 0.0134(12) 0.0138(13)
C39 0.0357(14) 0.0353(15) 0.0232(14) 0.0022(11) 0.0096(11) 0.0055(12)
C40 0.0214(12) 0.0244(13) 0.0233(13) 0.0063(11) 0.0111(10) 0.0026(10)
C41 0.0186(11) 0.0317(13) 0.0255(13) 0.0090(11) 0.0053(10) -0.0007(10)
C42 0.0272(12) 0.0313(15) 0.0394(15) 0.0012(12) 0.0147(11) -0.0015(11)
C43 0.0376(14) 0.0254(14) 0.0338(15) -0.0009(12) 0.0047(12) -0.0040(12)
C44 0.0207(11) 0.0456(16) 0.0305(14) 0.0087(13) 0.0020(10) 0.0045(11)

loop_
_atom_type_symbol
_atom_type_scat_dispersion_real
_atom_type_scat_dispersion_imag
_atom_type_scat_Cromer_Mann_a1
_atom_type_scat_Cromer_Mann_b1
_atom_type_scat_Cromer_Mann_a2
_atom_type_scat_Cromer_Mann_b2
_atom_type_scat_Cromer_Mann_a3
_atom_type_scat_Cromer_Mann_b3
_atom_type_scat_Cromer_Mann_a4
_atom_type_scat_Cromer_Mann_b4
_atom_type_scat_Cromer_Mann_c
_atom_type_scat_source
C 0.0033 0.0016 2.3100 20.8439 1.0200 10.2075 1.5886 0.5687 0.8650 51.6512 0.2156 'International Tables Vol C 4.2.6.8 and 6.1.1.4'
H 0.0000 0.0000 0.4930 10.5109 0.3229 26.1257 0.1402 3.1424 0.0408 57.7998 0.0030 'International Tables Vol C 4.2.6.8 and 6.1.1.4'
O 0.0106 0.0060 3.0485 13.2771 2.2868 5.7011 1.5463 0.3239 0.8670 32.9089 0.2508 'International Tables Vol C 4.2.6.8 and 6.1.1.4'
N 0.0061 0.0033 12.2126 0.0057 3.1322 9.8933 2.0125 28.9975 1.1663 0.5826 -11.5290 'International Tables Vol C 4.2.6.8 and 6.1.1.4'

loop_
_geom_angle_atom_site_label_1
_geom_angle_site_symmetry_1
_geom_angle_atom_site_label_2
_geom_angle_site_symmetry_2
_geom_angle_atom_site_label_3
_geom_angle_site_symmetry_3
_geom_angle
_geom_angle_publ_flag
C1 . N1 . C2 . 126.79(18) yes
C1 . N1 . H3 . 124.766 no
C2 . N1 . H3 . 108.289 no
C1 . N2 . C4 . 124.0(2) yes
C1 . N2 . C11 . 117.98(18) yes
C4 . N2 . C11 . 117.96(17) yes
O4 . N3 . O5 . 122.3(3) yes
O4 . N3 . C8 . 118.3(3) yes
O5 . N3 . C8 . 119.4(2) yes
C21 . N21 . C25 . 117.59(19) yes
C21 . N22 . C26 . 127.36(19) yes
C21 . N22 . H1 . 120.908 no
C26 . N22 . H1 . 111.172 no
C25 . N23 . C28 . 126.24(18) yes
C25 . N23 . H2 . 123.674 no
C28 . N23 . H2 . 110.035 no
C32 . N31 . C41 . 111.83(15) yes
C32 . N31 . C42 . 113.65(17) yes
C41 . N31 . C42 . 111.52(17) yes
C32 . N31 . H4 . 92.307 no
C41 . N31 . H4 . 112.037 no
C42 . N31 . H4 . 114.226 no
C40 . N32 . C43 . 112.76(18) yes
C40 . N32 . C44 . 112.06(18) yes
C43 . N32 . C44 . 112.02(19) yes
C40 . N32 . H5 . 102.351 no
C43 . N32 . H5 . 104.184 no
C44 . N32 . H5 . 112.849 no
N2 . C1 . N1 . 115.5(2) yes
N2 . C1 . O1 . 122.9(2) yes
N1 . C1 . O1 . 121.65(19) yes
N1 . C2 . O2 . 115.98(19) yes
N1 . C2 . C3 . 116.5(2) yes
O2 . C2 . C3 . 127.5(2) yes
C2 . C3 . C4 . 119.4(2) yes
C2 . C3 . C5 . 119.4(2) yes
C4 . C3 . C5 . 121.26(18) yes
C3 . C4 . N2 . 117.48(18) yes
C3 . C4 . O3 . 126.0(2) yes
N2 . C4 . O3 . 116.5(2) yes
C3 . C5 . C6 . 122.24(19) yes
C3 . C5 . C10 . 121.07(18) yes
C6 . C5 . C10 . 116.7(2) yes
C5 . C6 . C7 . 122.0(2) yes
C5 . C6 . H61 . 118.487 no
C7 . C6 . H61 . 119.462 no
C6 . C7 . C8 . 118.9(2) yes
C6 . C7 . H71 . 121.086 no
C8 . C7 . H71 . 119.988 no
N3 . C8 . C7 . 119.8(2) yes
N3 . C8 . C9 . 118.5(2) yes
C7 . C8 . C9 . 121.7(2) yes
C8 . C9 . C10 . 119.4(2) yes
C8 . C9 . H91 . 119.976 no
C10 . C9 . H91 . 120.608 no
C5 . C10 . C9 . 121.2(2) yes
C5 . C10 . H101 . 119.079 no
C9 . C10 . H101 . 119.695 no
N2 . C11 . C12 . 114.12(18) yes
N2 . C11 . H111 . 108.047 no
C12 . C11 . H111 . 108.306 no
N2 . C11 . H112 . 108.553 no
C12 . C11 . H112 . 108.280 no
H111 . C11 . H112 . 109.467 no
C11 . C12 . C13 . 111.2(2) yes
C11 . C12 . H121 . 109.135 no
C13 . C12 . H121 . 109.050 no
C11 . C12 . H122 . 108.955 no
C13 . C12 . H122 . 109.044 no
H121 . C12 . H122 . 109.467 no
C12 . C13 . C14 . 113.7(2) yes
C12 . C13 . H131 . 108.270 no
C14 . C13 . H131 . 108.933 no
C12 . C13 . H132 . 108.478 no
C14 . C13 . H132 . 107.894 no
H131 . C13 . H132 . 109.467 no
C13 . C14 . H141 . 110.341 no
C13 . C14 . H142 . 108.505 no
H141 . C14 . H142 . 109.476 no
C13 . C14 . H143 . 109.548 no
H141 . C14 . H143 . 109.475 no
H142 . C14 . H143 . 109.476 no
N22 . C21 . N21 . 113.99(19) yes
N22 . C21 . C22 . 123.2(2) yes
N21 . C21 . C22 . 122.8(2) yes
C21 . C22 . C23 . 117.4(2) yes
C21 . C22 . H221 . 120.996 no
C23 . C22 . H221 . 121.614 no
C22 . C23 . C24 . 121.7(2) yes
C22 . C23 . H231 . 119.261 no
C24 . C23 . H231 . 119.053 no
C23 . C24 . C25 . 117.1(2) yes
C23 . C24 . H241 . 121.993 no
C25 . C24 . H241 . 120.902 no
N23 . C25 . C24 . 123.0(2) yes
N23 . C25 . N21 . 113.65(18) yes
C24 . C25 . N21 . 123.4(2) yes
N22 . C26 . O21 . 124.4(2) yes
N22 . C26 . C27 . 114.0(2) yes
O21 . C26 . C27 . 121.6(2) yes
C26 . C27 . H271 . 109.506 no
C26 . C27 . H272 . 109.421 no
H271 . C27 . H272 . 109.475 no
C26 . C27 . H273 . 109.475 no
H271 . C27 . H273 . 109.475 no
H272 . C27 . H273 . 109.475 no
N23 . C28 . O22 . 124.4(2) yes
N23 . C28 . C29 . 114.93(19) yes
O22 . C28 . C29 . 120.7(2) yes
C28 . C29 . H291 . 109.852 no
C28 . C29 . H292 . 109.461 no
H291 . C29 . H292 . 109.475 no
C28 . C29 . H293 . 109.087 no
H291 . C29 . H293 . 109.476 no
H292 . C29 . H293 . 109.477 no
C32 . C31 . C36 . 117.3(2) yes
C32 . C31 . C40 . 126.0(2) yes
C36 . C31 . C40 . 116.7(2) yes
N31 . C32 . C31 . 117.37(19) yes
N31 . C32 . C33 . 120.8(2) yes
C31 . C32 . C33 . 121.8(2) yes
C32 . C33 . C34 . 120.0(2) yes
C32 . C33 . H331 . 119.465 no
C34 . C33 . H331 . 120.555 no
C33 . C34 . C35 . 120.5(2) yes
C33 . C34 . H341 . 119.812 no
C35 . C34 . H341 . 119.734 no
C34 . C35 . C36 . 121.4(2) yes
C34 . C35 . H351 . 119.265 no
C36 . C35 . H351 . 119.315 no
C31 . C36 . C35 . 119.0(2) yes
C31 . C36 . C37 . 119.9(2) yes
C35 . C36 . C37 . 121.0(2) yes
C36 . C37 . C38 . 120.7(2) yes
C36 . C37 . H371 . 119.501 no
C38 . C37 . H371 . 119.794 no
C37 . C38 . C39 . 120.1(2) yes
C37 . C38 . H381 . 119.764 no
C39 . C38 . H381 . 120.157 no
C38 . C39 . C40 . 120.6(2) yes
C38 . C39 . H391 . 120.065 no
C40 . C39 . H391 . 119.366 no
N32 . C40 . C31 . 117.5(2) yes
N32 . C40 . C39 . 120.5(2) yes
C31 . C40 . C39 . 122.0(2) yes
N31 . C41 . H411 . 109.307 no
N31 . C41 . H412 . 109.392 no
H411 . C41 . H412 . 109.476 no
N31 . C41 . H413 . 109.702 no
H411 . C41 . H413 . 109.476 no
H412 . C41 . H413 . 109.475 no
N31 . C42 . H421 . 109.923 no
N31 . C42 . H422 . 108.788 no
H421 . C42 . H422 . 109.476 no
N31 . C42 . H423 . 109.686 no
H421 . C42 . H423 . 109.476 no
H422 . C42 . H423 . 109.476 no
N32 . C43 . H431 . 109.343 no
N32 . C43 . H432 . 109.360 no
H431 . C43 . H432 . 109.477 no
N32 . C43 . H433 . 109.695 no
H431 . C43 . H433 . 109.477 no
H432 . C43 . H433 . 109.476 no
N32 . C44 . H441 . 109.323 no
N32 . C44 . H442 . 109.529 no
H441 . C44 . H442 . 109.475 no
N32 . C44 . H443 . 109.549 no
H441 . C44 . H443 . 109.475 no
H442 . C44 . H443 . 109.476 no
N31 . H4 . H5 . 159.386 no
H4 . H5 . N32 . 141.830 no

loop_
_geom_bond_atom_site_label_1
_geom_bond_site_symmetry_1
_geom_bond_atom_site_label_2
_geom_bond_site_symmetry_2
_geom_bond_distance
_geom_bond_publ_flag
O1 . C1 . 1.237(3) yes
O2 . C2 . 1.245(2) yes
O3 . C4 . 1.241(2) yes
O4 . N3 . 1.237(3) yes
O5 . N3 . 1.233(3) yes
O21 . C26 . 1.218(3) yes
O22 . C28 . 1.222(3) yes
N1 . C1 . 1.355(3) yes
N1 . C2 . 1.399(3) yes
N1 . H3 . 0.868 no
N2 . C1 . 1.369(3) yes
N2 . C4 . 1.426(3) yes
N2 . C11 . 1.476(3) yes
N3 . C8 . 1.451(3) yes
N21 . C21 . 1.350(3) yes
N21 . C25 . 1.345(3) yes
N22 . C21 . 1.401(3) yes
N22 . C26 . 1.372(3) yes
N22 . H1 . 0.961 no
N23 . C25 . 1.405(3) yes
N23 . C28 . 1.366(3) yes
N23 . H2 . 0.950 no
N31 . C32 . 1.473(3) yes
N31 . C41 . 1.489(3) yes
N31 . C42 . 1.468(3) yes
N31 . H4 . 1.126 no
N32 . C40 . 1.482(3) yes
N32 . C43 . 1.480(3) yes
N32 . C44 . 1.482(3) yes
N32 . H5 . 0.935 no
C2 . C3 . 1.424(3) yes
C3 . C4 . 1.428(3) yes
C3 . C5 . 1.461(3) yes
C5 . C6 . 1.411(3) yes
C5 . C10 . 1.418(3) yes
C6 . C7 . 1.378(3) yes
C6 . H61 . 0.950 no
C7 . C8 . 1.379(3) yes
C7 . H71 . 0.950 no
C8 . C9 . 1.378(3) yes
C9 . C10 . 1.381(3) yes
C9 . H91 . 0.950 no
C10 . H101 . 0.950 no
C11 . C12 . 1.505(3) yes
C11 . H111 . 0.950 no
C11 . H112 . 0.950 no
C12 . C13 . 1.541(3) yes
C12 . H121 . 0.950 no
C12 . H122 . 0.950 no
C13 . C14 . 1.517(3) yes
C13 . H131 . 0.950 no
C13 . H132 . 0.950 no
C14 . H141 . 0.950 no
C14 . H142 . 0.950 no
C14 . H143 . 0.950 no
C21 . C22 . 1.401(3) yes
C22 . C23 . 1.368(3) yes
C22 . H221 . 0.950 no
C23 . C24 . 1.378(3) yes
C23 . H231 . 0.950 no
C24 . C25 . 1.393(3) yes
C24 . H241 . 0.950 no
C26 . C27 . 1.513(3) yes
C27 . H271 . 0.950 no
C27 . H272 . 0.950 no
C27 . H273 . 0.950 no
C28 . C29 . 1.500(3) yes
C29 . H291 . 0.950 no
C29 . H292 . 0.950 no
C29 . H293 . 0.950 no
C31 . C32 . 1.428(3) yes
C31 . C36 . 1.435(3) yes
C31 . C40 . 1.430(3) yes
C32 . C33 . 1.363(3) yes
C33 . C34 . 1.411(3) yes
C33 . H331 . 0.950 no
C34 . C35 . 1.353(3) yes
C34 . H341 . 0.950 no
C35 . C36 . 1.416(3) yes
C35 . H351 . 0.950 no
C36 . C37 . 1.413(3) yes
C37 . C38 . 1.368(4) yes
C37 . H371 . 0.950 no
C38 . C39 . 1.410(3) yes
C38 . H381 . 0.950 no
C39 . C40 . 1.354(3) yes
C39 . H391 . 0.950 no
C41 . H411 . 0.950 no
C41 . H412 . 0.950 no
C41 . H413 . 0.950 no
C42 . H421 . 0.950 no
C42 . H422 . 0.950 no
C42 . H423 . 0.950 no
C43 . H431 . 0.950 no
C43 . H432 . 0.950 no
C43 . H433 . 0.950 no
C44 . H441 . 0.950 no
C44 . H442 . 0.950 no
C44 . H443 . 0.950 no
H4 . H5 . 0.598 no
